data_7060545
loop_
_publ_author_name
'Kumar, Rahul'
'Rawat, Deepa'
'Semwal, Rashmi'
'Badhani, Gaurav'
'Adimurthy, Subbarayappa'

_publ_section_title
;
 Hypervalent iodine mediated synthesis of imidazo[1,2-a]pyridine ethers:
 consecutive methylene linkage and insertion of ethylene glycol
;
_journal_issue 17
_journal_name_full 'New Journal of Chemistry'
_journal_page_first 7491
_journal_page_last 7495
_journal_paper_doi 10.1039/D1NJ00657F
_journal_volume 45
_journal_year 2021
_chemical_formula_sum 'C16 H14 Cl2 N2 O2'
_chemical_formula_weight 337.19
_chemical_name_common ORGANIC
_space_group_crystal_system monoclinic
_space_group_IT_number 14
_space_group_name_Hall '-P 2yn'
_space_group_name_H-M_alt 'P 1 21/n 1'
_atom_sites_solution_hydrogens mixed
_audit_update_record
;
2021-01-15 deposited with the CCDC.	2021-03-31 downloaded from the CCDC.
;
_cell_angle_alpha 90
_cell_angle_beta 90.310(2)
_cell_angle_gamma 90
_cell_formula_units_Z 4
_cell_length_a 14.5085(11)
_cell_length_b 6.9929(5)
_cell_length_c 14.8594(12)
_cell_measurement_reflns_used 9944
_cell_measurement_temperature 127.(2)
_cell_measurement_theta_max 30.4925
_cell_measurement_theta_min 2.7416
_cell_volume 1507.6(2)
_computing_cell_refinement 'Bruker SAINT'
_computing_data_collection 'Bruker APEX2'
_computing_data_reduction 'Bruker SAINT'
_computing_molecular_graphics 'Bruker SHELXTL'
_computing_publication_material 'Bruker SHELXTL'
_computing_structure_refinement 'SHELXL-2014 (Sheldrick 2014)'
_computing_structure_solution 'SHELXS-97 (Sheldrick 2008)'
_diffrn_ambient_temperature 127.(2)
_diffrn_detector_area_resol_mean 7.3910
_diffrn_measured_fraction_theta_full 0.998
_diffrn_measured_fraction_theta_max 0.998
_diffrn_measurement_device_type 'Bruker D8 quest'
_diffrn_measurement_method '\f and \w scans'
_diffrn_radiation_type Mok\a
_diffrn_radiation_wavelength 0.71073
_diffrn_reflns_av_R_equivalents 0.0337
_diffrn_reflns_av_unetI/netI 0.0233
_diffrn_reflns_limit_h_max 20
_diffrn_reflns_limit_h_min -20
_diffrn_reflns_limit_k_max 9
_diffrn_reflns_limit_k_min -9
_diffrn_reflns_limit_l_max 21
_diffrn_reflns_limit_l_min -21
_diffrn_reflns_number 26805
_diffrn_reflns_theta_full 30.56
_diffrn_reflns_theta_max 30.56
_diffrn_reflns_theta_min 2.74
_diffrn_source 'MICRO FOCUS TUBE'
_exptl_absorpt_coefficient_mu 0.439
_exptl_absorpt_correction_T_max 0.9720
_exptl_absorpt_correction_T_min 0.8310
_exptl_absorpt_correction_type multi-scan
_exptl_absorpt_process_details SADABS
_exptl_crystal_colour 'pale yellow'
_exptl_crystal_density_diffrn 1.486
_exptl_crystal_density_method 'not measured'
_exptl_crystal_description PLATES
_exptl_crystal_F_000 696
_exptl_crystal_size_max 0.439
_exptl_crystal_size_mid 0.137
_exptl_crystal_size_min 0.064
_refine_diff_density_max 1.255
_refine_diff_density_min -0.825
_refine_ls_extinction_method none
_refine_ls_goodness_of_fit_ref 1.053
_refine_ls_hydrogen_treatment mixed
_refine_ls_matrix_type full
_refine_ls_number_parameters 239
_refine_ls_number_reflns 4599
_refine_ls_number_restraints 0
_refine_ls_restrained_S_all 1.053
_refine_ls_R_factor_all 0.0761
_refine_ls_R_factor_gt 0.0643
_refine_ls_shift/su_max 0.001
_refine_ls_shift/su_mean 0.000
_refine_ls_structure_factor_coef Fsqd
_refine_ls_weighting_details 'w=1/[\s^2^(Fo^2^)+(0.0848P)^2^+2.7269P] where P=(Fo^2^+2Fc^2^)/3'
_refine_ls_weighting_scheme calc
_refine_ls_wR_factor_gt 0.1718
_refine_ls_wR_factor_ref 0.1830
_reflns_number_gt 3844
_reflns_number_total 4599
_reflns_threshold_expression 'I > 2\s(I)'
_cod_data_source_file d1nj00657f2.cif
_cod_data_source_block RK4C
_cod_depositor_comments
;
The following automatic conversions were performed:

data item '_exptl_absorpt_correction_type' value 'MULTI SCAN' was
changed to 'multi-scan' in accordance with the
/home/data/users/saulius/crontab/automatic-downloads/rss-feeds/RSC/lib/dictionaries/cif_core.dic
dictionary named 'cif_core.dic' version 2.4.2 last updated on
2011-04-26.

Automatic conversion script
Id: cif_fix_values 7556 2019-12-06 15:28:31Z antanas 

 Adding full bibliography for 7060545.cif.
;
_cod_database_code 7060545

loop_
_space_group_symop_operation_xyz
'x, y, z'
'-x+1/2, y+1/2, -z+1/2'
'-x, -y, -z'
'x-1/2, -y-1/2, z-1/2'

loop_
_atom_site_type_symbol
_atom_site_label
_atom_site_fract_x
_atom_site_fract_y
_atom_site_fract_z
_atom_site_U_iso_or_equiv
_atom_site_adp_type
_atom_site_calc_flag
_atom_site_refinement_flags_adp
_atom_site_refinement_flags_occupancy
_atom_site_refinement_flags_posn
_atom_site_occupancy
_atom_site_disorder_assembly
_atom_site_disorder_group
Cl Cl1 0.87188(5) 0.59312(9) 1.11615(4) 0.03362(18) Uani d . . . 1 . .
Cl Cl2 0.76510(5) 0.57601(11) 0.31720(4) 0.0389(2) Uani d . . . 1 . .
O O1 0.53456(12) 0.4752(3) 0.75970(12) 0.0284(4) Uani d . . . 1 . .
O O2 0.49471(18) 0.1864(4) 0.89886(17) 0.0557(7) Uani d . . . 1 . .
N N1 0.67768(14) 0.5942(2) 0.60328(12) 0.0206(4) Uani d . . . 1 . .
N N2 0.81939(14) 0.5554(3) 0.66075(13) 0.0227(4) Uani d . . . 1 . .
C C1 0.72290(16) 0.5300(3) 0.89184(15) 0.0222(4) Uani d . . . 1 . .
C C2 0.74927(17) 0.5351(3) 0.98158(15) 0.0249(4) Uani d . . . 1 . .
C C3 0.83882(17) 0.5853(3) 1.00358(15) 0.0239(4) Uani d . . . 1 . .
C C4 0.90295(18) 0.6264(3) 0.93765(16) 0.0264(5) Uani d . . . 1 . .
C C5 0.87534(16) 0.6233(3) 0.84804(15) 0.0234(4) Uani d . . . 1 . .
C C6 0.78517(16) 0.5784(3) 0.82399(14) 0.0200(4) Uani d . . . 1 . .
C C7 0.75667(16) 0.5800(3) 0.72898(14) 0.0199(4) Uani d . . . 1 . .
C C8 0.66883(16) 0.6073(3) 0.69561(14) 0.0203(4) Uani d . . . 1 . .
C C9 0.77038(16) 0.5637(3) 0.58515(15) 0.0217(4) Uani d . . . 1 . .
C C10 0.79919(19) 0.5523(3) 0.49460(16) 0.0265(5) Uani d . . . 1 . .
C C11 0.73370(19) 0.5733(3) 0.42926(15) 0.0268(5) Uani d . . . 1 . .
C C12 0.63926(19) 0.5975(3) 0.44911(15) 0.0265(5) Uani d . . . 1 . .
C C13 0.61259(17) 0.6080(3) 0.53650(15) 0.0234(4) Uani d . . . 1 . .
C C14 0.58018(16) 0.6512(3) 0.73997(15) 0.0231(4) Uani d . . . 1 . .
C C15 0.4593(2) 0.4902(4) 0.8194(2) 0.0392(6) Uani d . . . 1 . .
H H15A 0.407654 0.55988 0.790367 0.047 Uiso calc U . R 1 . .
H H15B 0.477785 0.560073 0.874528 0.047 Uiso calc U . R 1 . .
C C16 0.4301(2) 0.2861(5) 0.8426(2) 0.0429(7) Uani d . . . 1 . .
H H16A 0.369807 0.290396 0.873339 0.052 Uiso calc U . R 1 . .
H H16B 0.421773 0.213219 0.78599 0.052 Uiso calc U . R 1 . .
H H1 0.662(2) 0.485(5) 0.874(2) 0.031(8) Uiso d . . . 1 . .
H H2 0.701(2) 0.499(5) 1.025(2) 0.038(9) Uiso d . . . 1 . .
H H2C 0.5057(18) 0.024(4) 0.9047(18) 0.016(6) Uiso d . . . 1 . .
H H4 0.966(2) 0.656(5) 0.951(2) 0.031(8) Uiso d . . . 1 . .
H H5 0.917(2) 0.666(5) 0.802(2) 0.029(8) Uiso d . . . 1 . .
H H10 0.859(2) 0.532(5) 0.482(2) 0.028(8) Uiso d . . . 1 . .
H H12 0.593(2) 0.597(4) 0.407(2) 0.027(8) Uiso d . . . 1 . .
H H13 0.548(2) 0.631(5) 0.552(2) 0.028(8) Uiso d . . . 1 . .
H H14A 0.5943(18) 0.723(4) 0.7953(18) 0.015(6) Uiso d . . . 1 . .
H H14B 0.543(2) 0.728(4) 0.703(2) 0.023(7) Uiso d . . . 1 . .

loop_
_atom_site_aniso_label
_atom_site_aniso_U_11
_atom_site_aniso_U_22
_atom_site_aniso_U_33
_atom_site_aniso_U_12
_atom_site_aniso_U_13
_atom_site_aniso_U_23
Cl1 0.0475(4) 0.0337(3) 0.0196(3) -0.0007(2) -0.0028(2) -0.0023(2)
Cl2 0.0531(4) 0.0470(4) 0.0167(3) 0.0107(3) 0.0081(2) 0.0036(2)
O1 0.0306(9) 0.0282(8) 0.0266(8) -0.0052(7) 0.0124(7) -0.0042(7)
O2 0.0565(15) 0.0637(16) 0.0472(13) 0.0137(12) 0.0200(11) 0.0167(12)
N1 0.0295(9) 0.0153(8) 0.0170(8) -0.0006(6) 0.0048(7) 0.0015(6)
N2 0.0297(9) 0.0185(8) 0.0199(8) 0.0004(7) 0.0074(7) 0.0021(6)
C1 0.0271(10) 0.0190(9) 0.0205(9) 0.0005(8) 0.0052(8) 0.0018(7)
C2 0.0323(11) 0.0213(10) 0.0211(10) 0.0026(8) 0.0064(8) 0.0015(8)
C3 0.0342(12) 0.0187(9) 0.0188(9) 0.0023(8) 0.0002(8) -0.0018(7)
C4 0.0319(12) 0.0219(10) 0.0254(11) -0.0049(9) -0.0009(9) -0.0019(8)
C5 0.0295(11) 0.0197(9) 0.0210(9) -0.0043(8) 0.0049(8) -0.0006(8)
C6 0.0280(10) 0.0133(8) 0.0186(9) 0.0003(7) 0.0046(7) -0.0003(7)
C7 0.0278(10) 0.0142(9) 0.0178(9) -0.0007(7) 0.0042(7) 0.0006(7)
C8 0.0303(11) 0.0142(8) 0.0164(9) -0.0007(7) 0.0034(7) 0.0007(7)
C9 0.0289(11) 0.0156(9) 0.0208(9) -0.0005(7) 0.0057(8) 0.0016(7)
C10 0.0366(13) 0.0218(10) 0.0210(10) 0.0019(9) 0.0078(9) 0.0022(8)
C11 0.0428(13) 0.0211(10) 0.0165(9) 0.0029(9) 0.0074(9) 0.0014(7)
C12 0.0388(13) 0.0220(10) 0.0186(10) 0.0005(9) 0.0005(9) 0.0023(8)
C13 0.0326(11) 0.0183(9) 0.0192(9) -0.0004(8) 0.0002(8) 0.0021(7)
C14 0.0279(11) 0.0210(9) 0.0204(9) 0.0030(8) 0.0043(8) 0.0001(8)
C15 0.0367(14) 0.0408(15) 0.0404(15) -0.0019(11) 0.0160(11) -0.0080(12)
C16 0.0384(15) 0.0407(15) 0.0498(17) 0.0037(12) 0.0165(13) 0.0078(13)

loop_
_atom_type_symbol
_atom_type_description
_atom_type_scat_dispersion_real
_atom_type_scat_dispersion_imag
_atom_type_scat_source
C C 0.0033 0.0016 'International Tables Vol C Tables 4.2.6.8 and 6.1.1.4'
H H 0.0000 0.0000 'International Tables Vol C Tables 4.2.6.8 and 6.1.1.4'
Cl Cl 0.1484 0.1585 'International Tables Vol C Tables 4.2.6.8 and 6.1.1.4'
N N 0.0061 0.0033 'International Tables Vol C Tables 4.2.6.8 and 6.1.1.4'
O O 0.0106 0.0060 'International Tables Vol C Tables 4.2.6.8 and 6.1.1.4'

loop_
_geom_angle_atom_site_label_1
_geom_angle_atom_site_label_2
_geom_angle_atom_site_label_3
_geom_angle_site_symmetry_1
_geom_angle_site_symmetry_3
_geom_angle
_geom_angle_publ_flag
C15 O1 C14 . . 115.17(19) ?
C16 O2 H2C . . 127.9(14) ?
C13 N1 C8 . . 130.3(2) ?
C13 N1 C9 . . 122.32(19) ?
C8 N1 C9 . . 107.34(19) ?
C9 N2 C7 . . 105.34(19) ?
C2 C1 C6 . . 120.7(2) ?
C2 C1 H1 . . 121.2(19) ?
C6 C1 H1 . . 118.0(19) ?
C3 C2 C1 . . 119.2(2) ?
C3 C2 H2 . . 125.(2) ?
C1 C2 H2 . . 116.(2) ?
C2 C3 C4 . . 121.3(2) ?
C2 C3 Cl1 . . 119.29(18) ?
C4 C3 Cl1 . . 119.42(19) ?
C3 C4 C5 . . 118.9(2) ?
C3 C4 H4 . . 123.0(19) ?
C5 C4 H4 . . 118.1(19) ?
C4 C5 C6 . . 121.1(2) ?
C4 C5 H5 . . 119.6(19) ?
C6 C5 H5 . . 119.0(19) ?
C5 C6 C1 . . 118.7(2) ?
C5 C6 C7 . . 120.33(19) ?
C1 C6 C7 . . 121.0(2) ?
N2 C7 C8 . . 111.47(19) ?
N2 C7 C6 . . 121.5(2) ?
C8 C7 C6 . . 126.99(19) ?
C7 C8 N1 . . 104.91(19) ?
C7 C8 C14 . . 132.2(2) ?
N1 C8 C14 . . 122.8(2) ?
N2 C9 N1 . . 110.93(19) ?
N2 C9 C10 . . 130.0(2) ?
N1 C9 C10 . . 119.0(2) ?
C11 C10 C9 . . 117.6(2) ?
C11 C10 H10 . . 123.(2) ?
C9 C10 H10 . . 120.(2) ?
C10 C11 C12 . . 122.5(2) ?
C10 C11 Cl2 . . 120.1(2) ?
C12 C11 Cl2 . . 117.42(19) ?
C13 C12 C11 . . 119.2(2) ?
C13 C12 H12 . . 116.(2) ?
C11 C12 H12 . . 124.(2) ?
C12 C13 N1 . . 119.3(2) ?
C12 C13 H13 . . 121.2(19) ?
N1 C13 H13 . . 119.4(19) ?
O1 C14 C8 . . 108.52(18) ?
O1 C14 H14A . . 111.4(16) ?
C8 C14 H14A . . 107.5(15) ?
O1 C14 H14B . . 110.4(19) ?
C8 C14 H14B . . 110.7(18) ?
H14A C14 H14B . . 108.(2) ?
O1 C15 C16 . . 106.7(2) ?
O1 C15 H15A . . 110.4 ?
C16 C15 H15A . . 110.4 ?
O1 C15 H15B . . 110.4 ?
C16 C15 H15B . . 110.4 ?
H15A C15 H15B . . 108.6 ?
O2 C16 C15 . . 113.9(3) ?
O2 C16 H16A . . 108.8 ?
C15 C16 H16A . . 108.8 ?
O2 C16 H16B . . 108.8 ?
C15 C16 H16B . . 108.8 ?
H16A C16 H16B . . 107.7 ?

loop_
_geom_bond_atom_site_label_1
_geom_bond_atom_site_label_2
_geom_bond_site_symmetry_2
_geom_bond_distance
_geom_bond_publ_flag
Cl1 C3 . 1.738(2) ?
Cl2 C11 . 1.729(2) ?
O1 C15 . 1.415(3) ?
O1 C14 . 1.428(3) ?
O2 C16 . 1.433(4) ?
O2 H2C . 1.15(3) ?
N1 C13 . 1.370(3) ?
N1 C8 . 1.382(3) ?
N1 C9 . 1.389(3) ?
N2 C9 . 1.328(3) ?
N2 C7 . 1.377(3) ?
C1 C2 . 1.386(3) ?
C1 C6 . 1.399(3) ?
C1 H1 . 0.97(3) ?
C2 C3 . 1.383(4) ?
C2 H2 . 0.99(4) ?
C3 C4 . 1.385(3) ?
C4 C5 . 1.388(3) ?
C4 H4 . 0.96(3) ?
C5 C6 . 1.390(3) ?
C5 H5 . 0.96(3) ?
C6 C7 . 1.469(3) ?
C7 C8 . 1.378(3) ?
C8 C14 . 1.481(3) ?
C9 C10 . 1.413(3) ?
C10 C11 . 1.363(4) ?
C10 H10 . 0.90(3) ?
C11 C12 . 1.413(4) ?
C12 C13 . 1.359(3) ?
C12 H12 . 0.92(3) ?
C13 H13 . 0.98(3) ?
C14 H14A . 0.99(3) ?
C14 H14B . 0.94(3) ?
C15 C16 . 1.529(4) ?
C15 H15A . 0.99 ?
C15 H15B . 0.99 ?
C16 H16A . 0.99 ?
C16 H16B . 0.99 ?
